data_7154333
loop_
_publ_author_name
'Lempke, Linda'
'Fischer, Tobias'
'Bell, J\'er\'emy'
'Kraus, Werner'
'Rurack, Knut'
'Krause, Norbert'

_publ_section_title
;
 Gold-catalyzed allene cycloisomerization for pyrrole synthesis: towards
 highly fluorinated BODIPY dyes.
;
_journal_issue 12
_journal_name_full 'Organic &amp; biomolecular chemistry'
_journal_page_first 3787
_journal_page_last 3791
_journal_paper_doi 10.1039/c4ob02671c
_journal_volume 13
_journal_year 2015
_chemical_formula_sum 'C31 H16 B F13 N2'
_chemical_formula_weight 674.27
_chemical_name_systematic
; 
 ? 
;
_space_group_IT_number 1
_symmetry_cell_setting Triclinic'
_symmetry_space_group_name_Hall 'P 1'
_symmetry_space_group_name_H-M 'P 1'
_atom_sites_solution_hydrogens geom
_atom_sites_solution_primary direct
_atom_sites_solution_secondary difmap
_audit_creation_method SHELXL-97
_audit_update_record
;
2014-12-18 deposited with the CCDC.
2015-02-05 downloaded from the CCDC.
;
_cell_angle_alpha 93.269(5)
_cell_angle_beta 99.210(5)
_cell_angle_gamma 110.524(4)
_cell_formula_units_Z 1
_cell_length_a 7.3337(12)
_cell_length_b 9.9719(16)
_cell_length_c 10.1280(16)
_cell_measurement_reflns_used 9966
_cell_measurement_temperature 150(2)
_cell_measurement_theta_max 26.74
_cell_measurement_theta_min 2.82
_cell_volume 679.57(19)
_computing_cell_refinement 'Bruker SAINT'
_computing_data_collection 'Bruker APEX2'
_computing_data_reduction 'Bruker SAINT'
_computing_molecular_graphics 'Bruker SHELXTL'
_computing_publication_material 'Bruker SHELXTL'
_computing_structure_refinement 'SHELXL-2014 (Sheldrick 2014)'
_computing_structure_solution 'SHELXS-97 (Sheldrick 2008)'
_diffrn_ambient_temperature 150(2)
_diffrn_measured_fraction_theta_full 0.882
_diffrn_measured_fraction_theta_max 0.982
_diffrn_measurement_device_type 'Bruker APEX-II CCD'
_diffrn_measurement_method '\f and \w scans'
_diffrn_radiation_monochromator graphite
_diffrn_radiation_source 'fine-focus sealed tube'
_diffrn_radiation_type MoK\a
_diffrn_radiation_wavelength 0.71073
_diffrn_reflns_av_R_equivalents 0.0000
_diffrn_reflns_av_sigmaI/netI 0.0340
_diffrn_reflns_limit_h_max 9
_diffrn_reflns_limit_h_min -9
_diffrn_reflns_limit_k_max 12
_diffrn_reflns_limit_k_min -12
_diffrn_reflns_limit_l_max 12
_diffrn_reflns_limit_l_min -12
_diffrn_reflns_number 4958
_diffrn_reflns_theta_full 27.38
_diffrn_reflns_theta_max 27.38
_diffrn_reflns_theta_min 2.82
_exptl_absorpt_coefficient_mu 0.159
_exptl_absorpt_correction_T_max 0.4593
_exptl_absorpt_correction_T_min 0.3236
_exptl_absorpt_correction_type multi-scan
_exptl_absorpt_process_details '(SADABS; Sheldrick, 1996)'
_exptl_crystal_colour red
_exptl_crystal_density_diffrn 1.648
_exptl_crystal_density_method 'not measured'
_exptl_crystal_description needle
_exptl_crystal_F_000 338
_exptl_crystal_size_max 0.21
_exptl_crystal_size_mid 0.03
_exptl_crystal_size_min 0.02
_refine_diff_density_max 0.554
_refine_diff_density_min -0.385
_refine_diff_density_rms 0.091
_refine_ls_abs_structure_details 'Flack H D (1983), Acta Cryst. A39, 876-881'
_refine_ls_abs_structure_Flack 0.0(8)
_refine_ls_extinction_method none
_refine_ls_goodness_of_fit_ref 1.095
_refine_ls_hydrogen_treatment mixed
_refine_ls_matrix_type full
_refine_ls_number_parameters 425
_refine_ls_number_reflns 4958
_refine_ls_number_restraints 3
_refine_ls_restrained_S_all 1.095
_refine_ls_R_factor_all 0.0646
_refine_ls_R_factor_gt 0.0637
_refine_ls_shift/su_max 0.057
_refine_ls_shift/su_mean 0.000
_refine_ls_structure_factor_coef Fsqd
_refine_ls_weighting_details 'calc w=1/[\s^2^(Fo^2^)+(0.0862P)^2^+1.0453P] where P=(Fo^2^+2Fc^2^)/3'
_refine_ls_weighting_scheme calc
_refine_ls_wR_factor_gt 0.1738
_refine_ls_wR_factor_ref 0.1747
_reflns_number_gt 4889
_reflns_number_total 4958
_reflns_threshold_expression >2sigma(I)
_cod_data_source_file c4ob02671c2.cif
_cod_data_source_block wk134
_cod_depositor_comments 'Adding full bibliography for 7154332--7154333.cif.'
_cod_original_sg_symbol_H-M P1
_cod_database_code 7154333

loop_
_symmetry_equiv_pos_as_xyz
'x, y, z'

loop_
_atom_site_label
_atom_site_type_symbol
_atom_site_fract_x
_atom_site_fract_y
_atom_site_fract_z
_atom_site_U_iso_or_equiv
_atom_site_adp_type
_atom_site_occupancy
_atom_site_symmetry_multiplicity
_atom_site_calc_flag
_atom_site_refinement_flags
C1 C 0.2949(8) 0.3738(7) -0.5690(6) 0.0523(13) Uani 1 1 d .
C2 C 0.1340(7) 0.2502(5) -0.6552(4) 0.0402(11) Uani 1 1 d .
C3 C 0.1761(8) 0.1366(6) -0.7063(5) 0.0451(12) Uani 1 1 d .
H3A H 0.3035 0.1354 -0.6839 0.054 Uiso 1 1 calc R
C4 C 0.0252(7) 0.0208(5) -0.7935(5) 0.0397(10) Uani 1 1 d .
H4A H 0.0564 -0.0513 -0.8358 0.048 Uiso 1 1 calc R
C5 C -0.1631(7) 0.0154(5) -0.8149(4) 0.0328(9) Uani 1 1 d .
C6 C -0.3216(6) -0.1115(4) -0.8967(4) 0.0271(8) Uani 1 1 d .
C7 C -0.6107(6) -0.2896(4) -0.9705(4) 0.0277(8) Uani 1 1 d .
C8 C -0.8064(6) -0.3762(3) -0.9620(4) 0.0234(7) Uani 1 1 d .
C9 C -0.8922(6) -0.3623(4) -0.8553(4) 0.0260(8) Uani 1 1 d .
C10 C -0.8942(6) -0.2650(4) -0.6506(4) 0.0272(8) Uani 1 1 d .
C11 C -1.0936(5) -0.3635(4) -0.7061(4) 0.0240(7) Uani 1 1 d .
H11A H -1.2035 -0.3827 -0.6653 0.029 Uiso 1 1 calc R
C12 C -1.0895(6) -0.4237(4) -0.8315(4) 0.0254(8) Uani 1 1 d .
C13 C -1.2718(7) -0.5378(5) -0.9204(5) 0.0384(10) Uani 1 1 d .
H13A H -1.3834 -0.5565 -0.8764 0.058 Uiso 1 1 calc R
H13B H -1.2467 -0.6251 -0.9357 0.058 Uiso 1 1 calc R
H13C H -1.3002 -0.5036 -1.0052 0.058 Uiso 1 1 calc R
C14 C -0.8347(6) -0.1792(4) -0.5153(4) 0.0245(8) Uani 1 1 d .
C15 C -0.6555(8) -0.1602(5) -0.4333(5) 0.0416(11) Uani 1 1 d .
H15A H -0.5735 -0.2055 -0.4597 0.050 Uiso 1 1 calc R
C16 C -0.5999(7) -0.0734(5) -0.3119(5) 0.0377(10) Uani 1 1 d .
H16A H -0.4786 -0.0577 -0.2562 0.045 Uiso 1 1 calc R
C17 C -0.7322(7) -0.0070(5) -0.2722(5) 0.0398(10) Uani 1 1 d .
C18 C -0.6715(6) 0.0843(5) -0.1437(5) 0.0373(10) Uani 1 1 d .
C19 C -0.9065(7) -0.0259(5) -0.3559(5) 0.0414(11) Uani 1 1 d .
H19A H -0.9890 0.0197 -0.3309 0.050 Uiso 1 1 calc R
C20 C -0.9614(8) -0.1133(6) -0.4786(4) 0.0448(12) Uani 1 1 d .
H20A H -1.0812 -0.1276 -0.5354 0.054 Uiso 1 1 calc R
C21 C -0.9277(6) -0.4827(5) -1.0787(4) 0.0272(8) Uani 1 1 d .
C22 C -1.0093(6) -0.4428(4) -1.1964(4) 0.0273(8) Uani 1 1 d .
C23 C -1.1224(7) -0.5435(6) -1.3083(5) 0.0405(11) Uani 1 1 d .
C24 C -1.1573(6) -0.6896(5) -1.2986(4) 0.0333(9) Uani 1 1 d .
C25 C -1.0830(7) -0.7339(5) -1.1837(5) 0.0367(10) Uani 1 1 d .
C26 C -0.9643(6) -0.6278(4) -1.0748(3) 0.0231(7) Uani 1 1 d .
C27 C -0.4878(6) -0.2907(4) -1.0665(4) 0.0252(8) Uani 1 1 d .
C28 C -0.3096(7) -0.1818(4) -1.0186(4) 0.0281(8) Uani 1 1 d .
H28A H -0.1991 -0.1579 -1.0592 0.034 Uiso 1 1 calc R
C29 C -0.5413(6) -0.3903(5) -1.1952(4) 0.0289(8) Uani 1 1 d .
H29A H -0.4299 -0.3662 -1.2398 0.043 Uiso 1 1 calc R
H29B H -0.6519 -0.3803 -1.2530 0.043 Uiso 1 1 calc R
H29C H -0.5763 -0.4881 -1.1753 0.043 Uiso 1 1 calc R
C30 C -0.2073(7) 0.1315(5) -0.7684(5) 0.0390(10) Uani 1 1 d .
H30A H -0.3356 0.1312 -0.7898 0.047 Uiso 1 1 calc R
C31 C -0.0531(7) 0.2510(5) -0.6874(4) 0.0367(10) Uani 1 1 d .
H31A H -0.0801 0.3303 -0.6563 0.044 Uiso 1 1 calc R
F1 F 0.2321(7) 0.4800(4) -0.5296(5) 0.0871(14) Uani 1 1 d .
F2 F 0.4455(7) 0.4305(5) -0.6266(4) 0.0934(16) Uani 1 1 d .
F3 F 0.3612(7) 0.3357(5) -0.4532(4) 0.0800(12) Uani 1 1 d .
F4 F -0.6758(6) 0.2180(4) -0.1573(4) 0.0686(10) Uani 1 1 d .
F5 F -0.7872(6) 0.0283(5) -0.0600(3) 0.0701(11) Uani 1 1 d .
F6 F -0.4866(5) 0.1088(4) -0.0767(3) 0.0648(10) Uani 1 1 d .
F7 F -0.5221(4) -0.0366(3) -0.6716(3) 0.0512(8) Uani 1 1 d .
F8 F -0.4362(4) -0.2314(4) -0.6376(3) 0.0512(7) Uani 1 1 d .
F9 F -0.9791(4) -0.3041(3) -1.2044(3) 0.0459(7) Uani 1 1 d .
F10 F -1.1903(5) -0.4993(4) -1.4179(3) 0.0605(9) Uani 1 1 d .
F11 F -1.2649(5) -0.7844(4) -1.4032(3) 0.0587(9) Uani 1 1 d .
F12 F -1.1223(4) -0.8718(3) -1.1772(3) 0.0518(8) Uani 1 1 d .
F13 F -0.8946(4) -0.6771(3) -0.9663(3) 0.0401(6) Uani 1 1 d .
N1 N -0.5018(5) -0.1784(3) -0.8682(3) 0.0250(7) Uani 1 1 d .
N2 N -0.7781(5) -0.2662(3) -0.7398(3) 0.0275(7) Uani 1 1 d .
B1 B -0.5543(8) -0.1727(6) -0.7253(5) 0.0396(12) Uani 1 1 d .

loop_
_atom_site_aniso_label
_atom_site_aniso_U_11
_atom_site_aniso_U_22
_atom_site_aniso_U_33
_atom_site_aniso_U_23
_atom_site_aniso_U_13
_atom_site_aniso_U_12
C1 0.043(3) 0.060(3) 0.038(3) -0.001(2) -0.008(2) 0.007(2)
C2 0.035(2) 0.041(3) 0.025(2) 0.0098(18) -0.0028(17) -0.0063(19)
C3 0.047(3) 0.047(3) 0.050(3) 0.021(2) 0.014(2) 0.023(2)
C4 0.039(2) 0.033(2) 0.046(3) 0.0115(19) 0.009(2) 0.0112(19)
C5 0.041(2) 0.029(2) 0.027(2) 0.0166(16) 0.0170(18) 0.0044(17)
C6 0.046(2) 0.0185(18) 0.0132(16) -0.0003(13) 0.0044(15) 0.0080(17)
C7 0.036(2) 0.028(2) 0.0172(17) 0.0028(15) -0.0018(15) 0.0123(17)
C8 0.0337(19) 0.0061(14) 0.0268(19) 0.0046(13) 0.0038(15) 0.0032(13)
C9 0.035(2) 0.0218(18) 0.0163(17) 0.0008(14) -0.0047(15) 0.0089(16)
C10 0.0271(19) 0.031(2) 0.0216(19) 0.0023(15) -0.0010(15) 0.0105(16)
C11 0.0227(18) 0.0240(18) 0.0163(17) -0.0054(14) -0.0036(13) 0.0019(14)
C12 0.0300(19) 0.0243(18) 0.0171(17) -0.0003(14) 0.0009(14) 0.0059(15)
C13 0.043(2) 0.036(2) 0.029(2) -0.0088(17) 0.0013(18) 0.011(2)
C14 0.039(2) 0.0153(16) 0.0157(16) 0.0016(13) -0.0060(15) 0.0114(15)
C15 0.059(3) 0.032(2) 0.048(3) 0.014(2) 0.022(2) 0.027(2)
C16 0.032(2) 0.028(2) 0.046(3) -0.0005(19) 0.0006(19) 0.0060(17)
C17 0.046(3) 0.030(2) 0.035(2) -0.0028(18) 0.001(2) 0.0074(19)
C18 0.028(2) 0.037(2) 0.040(2) -0.0090(19) -0.0001(18) 0.0081(18)
C19 0.042(3) 0.042(3) 0.036(2) -0.006(2) -0.0048(19) 0.017(2)
C20 0.049(3) 0.071(4) 0.017(2) 0.009(2) -0.0024(18) 0.028(3)
C21 0.0248(19) 0.041(2) 0.0126(17) -0.0020(15) 0.0062(14) 0.0073(16)
C22 0.0221(18) 0.0222(19) 0.0243(19) 0.0031(15) -0.0035(14) -0.0049(14)
C23 0.033(2) 0.051(3) 0.027(2) 0.0006(19) -0.0004(18) 0.005(2)
C24 0.0268(19) 0.039(2) 0.0236(19) -0.0080(16) 0.0047(16) 0.0012(17)
C25 0.049(3) 0.0210(19) 0.040(2) -0.0022(17) 0.014(2) 0.0122(18)
C26 0.0290(18) 0.0263(19) 0.0107(15) 0.0020(13) 0.0044(14) 0.0057(15)
C27 0.033(2) 0.0160(17) 0.0213(18) 0.0010(14) 0.0031(15) 0.0036(15)
C28 0.040(2) 0.0267(19) 0.0165(17) -0.0013(14) -0.0015(15) 0.0144(17)
C29 0.031(2) 0.040(2) 0.0124(16) -0.0046(15) 0.0008(14) 0.0109(17)
C30 0.034(2) 0.041(3) 0.038(2) 0.015(2) 0.0056(18) 0.0067(19)
C31 0.050(3) 0.028(2) 0.026(2) -0.0001(17) 0.0055(19) 0.0092(19)
F1 0.098(3) 0.049(2) 0.095(3) -0.028(2) -0.025(3) 0.027(2)
F2 0.077(3) 0.079(3) 0.064(2) -0.011(2) 0.012(2) -0.040(2)
F3 0.083(3) 0.073(3) 0.059(2) 0.0016(19) -0.033(2) 0.018(2)
F4 0.085(3) 0.058(2) 0.053(2) -0.0106(16) -0.0014(18) 0.0237(19)
F5 0.064(2) 0.093(3) 0.0362(17) -0.0080(17) 0.0115(15) 0.010(2)
F6 0.0544(19) 0.087(3) 0.0458(18) -0.0244(17) -0.0097(15) 0.0301(18)
F7 0.0477(17) 0.0373(15) 0.0620(19) -0.0042(13) 0.0192(14) 0.0053(13)
F8 0.0434(16) 0.066(2) 0.0461(16) 0.0073(14) 0.0068(13) 0.0229(14)
F9 0.0539(17) 0.0291(13) 0.0452(16) 0.0089(11) -0.0090(13) 0.0108(12)
F10 0.0579(19) 0.062(2) 0.0351(16) 0.0127(14) -0.0159(14) -0.0003(16)
F11 0.0496(18) 0.062(2) 0.0403(17) -0.0176(14) -0.0048(13) -0.0004(15)
F12 0.0425(16) 0.0359(15) 0.069(2) -0.0114(14) 0.0105(14) 0.0078(12)
F13 0.0510(16) 0.0303(13) 0.0324(13) 0.0058(10) -0.0077(11) 0.0133(12)
N1 0.0244(15) 0.0230(16) 0.0171(14) -0.0045(12) -0.0009(12) -0.0010(12)
N2 0.042(2) 0.0216(16) 0.0167(15) 0.0014(12) 0.0061(14) 0.0084(14)
B1 0.034(3) 0.047(3) 0.026(2) -0.006(2) 0.0089(19) 0.001(2)

loop_
_atom_type_symbol
_atom_type_description
_atom_type_scat_dispersion_real
_atom_type_scat_dispersion_imag
_atom_type_scat_source
C C 0.0033 0.0016 'International Tables Vol C Tables 4.2.6.8 and 6.1.1.4'
H H 0.0000 0.0000 'International Tables Vol C Tables 4.2.6.8 and 6.1.1.4'
B B 0.0013 0.0007 'International Tables Vol C Tables 4.2.6.8 and 6.1.1.4'
F F 0.0171 0.0103 'International Tables Vol C Tables 4.2.6.8 and 6.1.1.4'
N N 0.0061 0.0033 'International Tables Vol C Tables 4.2.6.8 and 6.1.1.4'

loop_
_geom_angle_atom_site_label_1
_geom_angle_atom_site_label_2
_geom_angle_atom_site_label_3
_geom_angle
F2 C1 F3 107.7(5)
F2 C1 F1 108.2(5)
F3 C1 F1 103.1(5)
F2 C1 C2 112.8(5)
F3 C1 C2 111.6(5)
F1 C1 C2 112.7(5)
C31 C2 C3 119.9(4)
C31 C2 C1 120.6(5)
C3 C2 C1 119.5(5)
C2 C3 C4 119.9(5)
C2 C3 H3A 120.0
C4 C3 H3A 120.0
C5 C4 C3 119.9(5)
C5 C4 H4A 120.0
C3 C4 H4A 120.0
C4 C5 C30 120.5(4)
C4 C5 C6 119.5(4)
C30 C5 C6 119.9(4)
N1 C6 C28 108.7(4)
N1 C6 C5 125.5(3)
C28 C6 C5 125.8(4)
N1 C7 C8 118.8(4)
N1 C7 C27 107.9(4)
C8 C7 C27 133.3(4)
C9 C8 C7 123.7(4)
C9 C8 C21 118.2(3)
C7 C8 C21 118.0(3)
C8 C9 N2 119.6(4)
C8 C9 C12 133.4(4)
N2 C9 C12 106.9(3)
N2 C10 C11 108.9(3)
N2 C10 C14 127.4(4)
C11 C10 C14 123.8(4)
C12 C11 C10 106.8(3)
C12 C11 H11A 126.6
C10 C11 H11A 126.6
C11 C12 C9 108.1(3)
C11 C12 C13 122.6(4)
C9 C12 C13 129.3(4)
C12 C13 H13A 109.5
C12 C13 H13B 109.5
H13A C13 H13B 109.5
C12 C13 H13C 109.5
H13A C13 H13C 109.5
H13B C13 H13C 109.5
C15 C14 C20 121.9(4)
C15 C14 C10 120.6(4)
C20 C14 C10 117.3(4)
C16 C15 C14 119.1(4)
C16 C15 H15A 120.4
C14 C15 H15A 120.4
C15 C16 C17 119.2(4)
C15 C16 H16A 120.4
C17 C16 H16A 120.4
C19 C17 C16 120.4(4)
C19 C17 C18 121.0(4)
C16 C17 C18 118.5(4)
F5 C18 F6 105.1(4)
F5 C18 F4 107.3(4)
F6 C18 F4 104.5(4)
F5 C18 C17 111.3(4)
F6 C18 C17 115.8(4)
F4 C18 C17 112.2(4)
C17 C19 C20 120.1(5)
C17 C19 H19A 119.9
C20 C19 H19A 119.9
C19 C20 C14 119.2(4)
C19 C20 H20A 120.4
C14 C20 H20A 120.4
C26 C21 C22 117.1(3)
C26 C21 C8 120.6(3)
C22 C21 C8 122.3(4)
F9 C22 C21 119.2(3)
F9 C22 C23 118.3(4)
C21 C22 C23 122.4(4)
F10 C23 C24 122.1(4)
F10 C23 C22 119.7(4)
C24 C23 C22 118.2(4)
F11 C24 C25 120.4(4)
F11 C24 C23 118.3(4)
C25 C24 C23 121.3(4)
F12 C25 C24 119.6(4)
F12 C25 C26 122.0(4)
C24 C25 C26 118.4(4)
F13 C26 C21 121.8(3)
F13 C26 C25 115.7(3)
C21 C26 C25 122.4(3)
C28 C27 C7 106.4(3)
C28 C27 C29 126.1(4)
C7 C27 C29 127.6(4)
C27 C28 C6 108.4(4)
C27 C28 H28A 125.8
C6 C28 H28A 125.8
C27 C29 H29A 109.5
C27 C29 H29B 109.5
H29A C29 H29B 109.5
C27 C29 H29C 109.5
H29A C29 H29C 109.5
H29B C29 H29C 109.5
C5 C30 C31 118.8(4)
C5 C30 H30A 120.6
C31 C30 H30A 120.6
C2 C31 C30 120.4(4)
C2 C31 H31A 119.8
C30 C31 H31A 119.8
C6 N1 C7 108.6(3)
C6 N1 B1 125.1(3)
C7 N1 B1 122.8(4)
C10 N2 C9 109.4(3)
C10 N2 B1 126.8(3)
C9 N2 B1 123.7(3)
F7 B1 F8 108.9(4)
F7 B1 N2 108.9(4)
F8 B1 N2 110.1(4)
F7 B1 N1 112.7(4)
F8 B1 N1 108.9(4)
N2 B1 N1 107.3(4)

loop_
_geom_bond_atom_site_label_1
_geom_bond_atom_site_label_2
_geom_bond_distance
C1 F2 1.299(7)
C1 F3 1.324(7)
C1 F1 1.358(7)
C1 C2 1.484(7)
C2 C31 1.361(7)
C2 C3 1.370(8)
C3 C4 1.419(8)
C3 H3A 0.9300
C4 C5 1.344(7)
C4 H4A 0.9300
C5 C30 1.384(7)
C5 C6 1.476(6)
C6 N1 1.342(5)
C6 C28 1.415(5)
C7 N1 1.387(5)
C7 C8 1.411(6)
C7 C27 1.430(6)
C8 C9 1.358(6)
C8 C21 1.474(5)
C9 N2 1.409(5)
C9 C12 1.426(6)
C10 N2 1.339(5)
C10 C11 1.444(5)
C10 C14 1.488(5)
C11 C12 1.383(5)
C11 H11A 0.9300
C12 C13 1.525(6)
C13 H13A 0.9600
C13 H13B 0.9600
C13 H13C 0.9600
C14 C15 1.382(7)
C14 C20 1.395(7)
C15 C16 1.378(7)
C15 H15A 0.9300
C16 C17 1.444(7)
C16 H16A 0.9300
C17 C19 1.362(7)
C17 C18 1.455(6)
C18 F5 1.304(6)
C18 F6 1.347(5)
C18 F4 1.360(6)
C19 C20 1.392(7)
C19 H19A 0.9300
C20 H20A 0.9300
C21 C26 1.381(6)
C21 C22 1.389(5)
C22 F9 1.332(5)
C22 C23 1.402(6)
C23 F10 1.307(6)
C23 C24 1.400(7)
C24 F11 1.317(5)
C24 C25 1.368(7)
C25 F12 1.310(5)
C25 C26 1.417(6)
C26 F13 1.330(4)
C27 C28 1.366(6)
C27 C29 1.502(5)
C28 H28A 0.9300
C29 H29A 0.9600
C29 H29B 0.9600
C29 H29C 0.9600
C30 C31 1.421(7)
C30 H30A 0.9300
C31 H31A 0.9300
F7 B1 1.357(7)
F8 B1 1.432(7)
N1 B1 1.560(6)
N2 B1 1.555(6)

loop_
_geom_torsion_atom_site_label_1
_geom_torsion_atom_site_label_2
_geom_torsion_atom_site_label_3
_geom_torsion_atom_site_label_4
_geom_torsion
F2 C1 C2 C31 -122.9(6)
F3 C1 C2 C31 115.6(5)
F1 C1 C2 C31 0.1(7)
F2 C1 C2 C3 55.0(7)
F3 C1 C2 C3 -66.6(7)
F1 C1 C2 C3 178.0(5)
C31 C2 C3 C4 0.5(7)
C1 C2 C3 C4 -177.3(4)
C2 C3 C4 C5 -6.8(7)
C3 C4 C5 C30 9.2(6)
C3 C4 C5 C6 -175.0(4)
C4 C5 C6 N1 137.7(4)
C30 C5 C6 N1 -46.5(6)
C4 C5 C6 C28 -43.0(6)
C30 C5 C6 C28 132.8(4)
N1 C7 C8 C9 -3.6(5)
C27 C7 C8 C9 175.3(4)
N1 C7 C8 C21 173.0(3)
C27 C7 C8 C21 -8.0(6)
C7 C8 C9 N2 -6.1(5)
C21 C8 C9 N2 177.2(3)
C7 C8 C9 C12 171.2(4)
C21 C8 C9 C12 -5.4(6)
N2 C10 C11 C12 0.4(4)
C14 C10 C11 C12 -179.2(3)
C10 C11 C12 C9 -1.0(4)
C10 C11 C12 C13 177.9(4)
C8 C9 C12 C11 -176.5(4)
N2 C9 C12 C11 1.1(4)
C8 C9 C12 C13 4.8(7)
N2 C9 C12 C13 -177.6(4)
N2 C10 C14 C15 -39.6(6)
C11 C10 C14 C15 140.0(4)
N2 C10 C14 C20 137.1(5)
C11 C10 C14 C20 -43.3(6)
C20 C14 C15 C16 -0.2(7)
C10 C14 C15 C16 176.3(4)
C14 C15 C16 C17 1.4(7)
C15 C16 C17 C19 -2.3(7)
C15 C16 C17 C18 179.9(4)
C19 C17 C18 F5 67.7(6)
C16 C17 C18 F5 -114.6(5)
C19 C17 C18 F6 -172.4(5)
C16 C17 C18 F6 5.3(7)
C19 C17 C18 F4 -52.6(6)
C16 C17 C18 F4 125.2(5)
C16 C17 C19 C20 2.1(8)
C18 C17 C19 C20 179.8(5)
C17 C19 C20 C14 -0.9(8)
C15 C14 C20 C19 0.0(7)
C10 C14 C20 C19 -176.7(4)
C9 C8 C21 C26 -78.0(5)
C7 C8 C21 C26 105.1(4)
C9 C8 C21 C22 102.1(4)
C7 C8 C21 C22 -74.7(5)
C26 C21 C22 F9 179.5(4)
C8 C21 C22 F9 -0.6(6)
C26 C21 C22 C23 -0.8(6)
C8 C21 C22 C23 179.1(4)
F9 C22 C23 F10 1.8(6)
C21 C22 C23 F10 -177.9(4)
F9 C22 C23 C24 -178.7(4)
C21 C22 C23 C24 1.6(6)
F10 C23 C24 F11 -1.1(7)
C22 C23 C24 F11 179.4(4)
F10 C23 C24 C25 179.2(4)
C22 C23 C24 C25 -0.2(6)
F11 C24 C25 F12 -1.2(6)
C23 C24 C25 F12 178.5(4)
F11 C24 C25 C26 178.6(4)
C23 C24 C25 C26 -1.7(6)
C22 C21 C26 F13 -179.3(3)
C8 C21 C26 F13 0.8(6)
C22 C21 C26 C25 -1.3(6)
C8 C21 C26 C25 178.8(4)
F12 C25 C26 F13 0.4(6)
C24 C25 C26 F13 -179.3(4)
F12 C25 C26 C21 -177.7(4)
C24 C25 C26 C21 2.6(6)
N1 C7 C27 C28 0.5(4)
C8 C7 C27 C28 -178.5(4)
N1 C7 C27 C29 -179.2(4)
C8 C7 C27 C29 1.8(7)
C7 C27 C28 C6 -1.3(4)
C29 C27 C28 C6 178.4(4)
N1 C6 C28 C27 1.7(4)
C5 C6 C28 C27 -177.7(4)
C4 C5 C30 C31 -5.6(6)
C6 C5 C30 C31 178.7(4)
C3 C2 C31 C30 3.1(7)
C1 C2 C31 C30 -179.1(4)
C5 C30 C31 C2 -0.7(6)
C28 C6 N1 C7 -1.3(4)
C5 C6 N1 C7 178.1(4)
C28 C6 N1 B1 157.9(4)
C5 C6 N1 B1 -22.7(6)
C8 C7 N1 C6 179.7(3)
C27 C7 N1 C6 0.5(4)
C8 C7 N1 B1 19.9(6)
C27 C7 N1 B1 -159.3(4)
C11 C10 N2 C9 0.3(4)
C14 C10 N2 C9 179.9(3)
C11 C10 N2 B1 177.5(4)
C14 C10 N2 B1 -2.9(7)
C8 C9 N2 C10 177.1(3)
C12 C9 N2 C10 -0.9(4)
C8 C9 N2 B1 -0.2(6)
C12 C9 N2 B1 -178.2(4)
C10 N2 B1 F7 -41.3(6)
C9 N2 B1 F7 135.6(4)
C10 N2 B1 F8 78.1(5)
C9 N2 B1 F8 -105.1(4)
C10 N2 B1 N1 -163.6(4)
C9 N2 B1 N1 13.3(6)
C6 N1 B1 F7 60.5(6)
C7 N1 B1 F7 -143.1(4)
C6 N1 B1 F8 -60.5(6)
C7 N1 B1 F8 95.9(5)
C6 N1 B1 N2 -179.6(4)
C7 N1 B1 N2 -23.2(6)
